data_1520714
loop_
_publ_author_name
'Huang, Zhongxing'
'Sam, Quynh P.'
'Dong, Guangbin'

_publ_section_title
;
 Palladium-catalyzed direct \b-arylation of ketones with diaryliodonium
 salts: a stoichiometric heavy metal-free and user-friendly approach
;
_journal_issue 10
_journal_name_full 'Chem. Sci.'
_journal_page_first 5491
_journal_paper_doi 10.1039/C5SC01636C
_journal_volume 6
_journal_year 2015
_chemical_formula_moiety 'C28 H28 N2 O4 S4'
_chemical_formula_sum 'C28 H28 N2 O4 S4'
_chemical_formula_weight 584.76
_chemical_name_systematic 'meso L1'
_space_group_crystal_system monoclinic
_space_group_IT_number 14
_space_group_name_Hall '-P 2ybc'
_space_group_name_H-M_alt 'P 1 21/c 1'
_symmetry_space_group_name_Hall '-P 2ybc'
_symmetry_space_group_name_H-M 'P 1 21/c 1'
_atom_sites_solution_hydrogens mixed
_audit_creation_method SHELXL-2013
_audit_update_record
;
2015-04-07 deposited with the CCDC.
2015-06-30 downloaded from the CCDC.
;
_cell_angle_alpha 90
_cell_angle_beta 100.469(3)
_cell_angle_gamma 90
_cell_formula_units_Z 2
_cell_length_a 6.5498(4)
_cell_length_b 20.4037(13)
_cell_length_c 11.0725(9)
_cell_measurement_reflns_used 5435
_cell_measurement_temperature 133(2)
_cell_measurement_theta_max 27.8
_cell_measurement_theta_min 2.7
_cell_volume 1455.10(18)
_computing_cell_refinement 'Apex II release 2010, Bruker AXS, Inc.'
_computing_data_collection 'Apex II release 2010, Bruker AXS, Inc.'
_computing_data_reduction 'Apex II release 2010, Bruker AXS, Inc.'
_computing_molecular_graphics 'XP SHELXTL/PC, Siemens Analytical'
_computing_publication_material 'XL SHELXTL/PC, Siemens Analytical'
_computing_structure_refinement 'Shelxl-2013, Sheldrick, G. M.'
_computing_structure_solution
;

SUPERFLIP.  Palatinus, L. and Chapuis, G., J. Appl. Cryst. 40, 786-790.
;
_diffrn_ambient_temperature 133(2)
_diffrn_measured_fraction_theta_full 0.998
_diffrn_measured_fraction_theta_max 0.999
_diffrn_measurement_device_type 'Nonius Kappa CCD with Bruker Apex II detector'
_diffrn_measurement_method '\w and \f-scans'
_diffrn_radiation_type MoK\a
_diffrn_radiation_wavelength 0.71073
_diffrn_reflns_av_R_equivalents 0.0550
_diffrn_reflns_av_unetI/netI 0.0374
_diffrn_reflns_laue_measured_fraction_full 0.998
_diffrn_reflns_laue_measured_fraction_max 0.999
_diffrn_reflns_limit_h_max 8
_diffrn_reflns_limit_h_min -8
_diffrn_reflns_limit_k_max 26
_diffrn_reflns_limit_k_min -26
_diffrn_reflns_limit_l_max 14
_diffrn_reflns_limit_l_min -14
_diffrn_reflns_number 20450
_diffrn_reflns_point_group_measured_fraction_full 0.998
_diffrn_reflns_point_group_measured_fraction_max 0.999
_diffrn_reflns_theta_full 25.242
_diffrn_reflns_theta_max 27.498
_diffrn_reflns_theta_min 3.317
_diffrn_source 'sealed tube'
_exptl_absorpt_coefficient_mu 0.362
_exptl_absorpt_correction_T_max 1.00
_exptl_absorpt_correction_T_min 0.848
_exptl_absorpt_correction_type multi-scan
_exptl_absorpt_process_details
;
SADABS.
;
_exptl_crystal_colour colorless
_exptl_crystal_density_diffrn 1.335
_exptl_crystal_description plates
_exptl_crystal_F_000 612
_exptl_crystal_size_max 0.340
_exptl_crystal_size_mid 0.230
_exptl_crystal_size_min 0.180
_refine_diff_density_max 0.417
_refine_diff_density_min -0.330
_refine_diff_density_rms 0.058
_refine_ls_extinction_method none
_refine_ls_goodness_of_fit_ref 1.023
_refine_ls_hydrogen_treatment mixed
_refine_ls_matrix_type full
_refine_ls_number_parameters 265
_refine_ls_number_reflns 3345
_refine_ls_number_restraints 210
_refine_ls_restrained_S_all 1.010
_refine_ls_R_factor_all 0.0503
_refine_ls_R_factor_gt 0.0359
_refine_ls_shift/su_max 0.051
_refine_ls_shift/su_mean 0.003
_refine_ls_structure_factor_coef Fsqd
_refine_ls_weighting_details 'w=1/[\s^2^(Fo^2^)+(0.0397P)^2^+1.0202P] where P=(Fo^2^+2Fc^2^)/3'
_refine_ls_weighting_scheme calc
_refine_ls_wR_factor_gt 0.0833
_refine_ls_wR_factor_ref 0.0935
_reflns_Friedel_coverage 0.000
_reflns_number_gt 2715
_reflns_number_total 3345
_reflns_threshold_expression 'I > 2\s(I)'
_cod_data_source_file c5sc01636c2.cif
_cod_data_source_block shelx
_cod_depositor_comments 'Adding full bibliography for 1520713--1520715.cif.'
_cod_database_code 1520714
_shelx_space_group_comment
;
The symmetry employed for this shelxl refinement is uniquely defined
by the following loop, which should always be used as a source of
symmetry information in preference to the above space-group names.
They are only intended as comments.
;
_shelx_estimated_absorpt_t_min 0.887
_shelx_estimated_absorpt_t_max 0.938
_shelxl_version_number 2013-4

loop_
_space_group_symop_operation_xyz
'x, y, z'
'-x, y+1/2, -z+1/2'
'-x, -y, -z'
'x, -y-1/2, z-1/2'

loop_
_atom_site_label
_atom_site_type_symbol
_atom_site_fract_x
_atom_site_fract_y
_atom_site_fract_z
_atom_site_U_iso_or_equiv
_atom_site_adp_type
_atom_site_occupancy
_atom_site_site_symmetry_order
_atom_site_calc_flag
_atom_site_refinement_flags_posn
_atom_site_refinement_flags_adp
_atom_site_refinement_flags_occupancy
_atom_site_disorder_assembly
_atom_site_disorder_group
C1 C 0.950(4) 0.5291(11) 0.757(2) 0.020(2) Uani 0.527 1 d . U P A 1
C2 C 1.008(2) 0.4653(10) 0.7584(16) 0.028(2) Uani 0.527 1 d . U P A 1
H2 H 1.1056 0.4531 0.7087 0.034 Uiso 0.527 1 calc R U P A 1
C3 C 0.9350(14) 0.4167(7) 0.8265(13) 0.034(2) Uani 0.527 1 d . U P A 1
H3 H 0.9828 0.3728 0.8234 0.041 Uiso 0.527 1 calc R U P A 1
C4 C 0.7931(14) 0.4325(5) 0.8981(11) 0.0378(18) Uani 0.527 1 d . U P A 1
C5 C 0.7259(16) 0.4960(4) 0.8989(10) 0.0410(17) Uani 0.527 1 d . U P A 1
H5 H 0.6265 0.5066 0.9485 0.049 Uiso 0.527 1 calc R U P A 1
C6 C 0.795(2) 0.5450(6) 0.8319(13) 0.0319(17) Uani 0.527 1 d . U P A 1
H6 H 0.7421 0.5884 0.8339 0.038 Uiso 0.527 1 calc R U P A 1
C7 C 0.7100(18) 0.3774(6) 0.9701(14) 0.063(3) Uani 0.527 1 d . U P A 1
H7A H 0.6691 0.3400 0.9154 0.094 Uiso 0.527 1 calc R U P A 1
H7B H 0.5892 0.3932 1.0023 0.094 Uiso 0.527 1 calc R U P A 1
H7C H 0.8186 0.3637 1.0384 0.094 Uiso 0.527 1 calc R U P A 1
C1A C 0.944(5) 0.5253(13) 0.767(2) 0.022(2) Uani 0.473 1 d . U P A 2
C2A C 1.045(2) 0.4643(10) 0.7480(18) 0.0235(18) Uani 0.473 1 d . U P A 2
H2A H 1.1396 0.4602 0.6931 0.028 Uiso 0.473 1 calc R U P A 2
C3A C 0.9910(17) 0.4124(8) 0.8165(14) 0.034(2) Uani 0.473 1 d . U P A 2
H3A H 1.0539 0.3710 0.8088 0.041 Uiso 0.473 1 calc R U P A 2
C4A C 0.8500(16) 0.4176(5) 0.8957(12) 0.0359(19) Uani 0.473 1 d . U P A 2
C5A C 0.7670(17) 0.4783(5) 0.9127(11) 0.0408(19) Uani 0.473 1 d . U P A 2
H5A H 0.6738 0.4835 0.9684 0.049 Uiso 0.473 1 calc R U P A 2
C6A C 0.822(3) 0.5328(7) 0.8465(15) 0.034(2) Uani 0.473 1 d . U P A 2
H6A H 0.7691 0.5750 0.8600 0.041 Uiso 0.473 1 calc R U P A 2
C7A C 0.7891(19) 0.3607(6) 0.9686(13) 0.059(3) Uani 0.473 1 d . U P A 2
H7A1 H 0.7546 0.3769 1.0458 0.089 Uiso 0.473 1 calc R U P A 2
H7A2 H 0.9051 0.3298 0.9865 0.089 Uiso 0.473 1 calc R U P A 2
H7A3 H 0.6680 0.3385 0.9208 0.089 Uiso 0.473 1 calc R U P A 2
C8 C 0.4796(3) 0.53047(8) 0.46037(17) 0.0167(4) Uani 1 1 d . . . . .
C9 C 0.5467(3) 0.66233(8) 0.43528(17) 0.0188(4) Uani 1 1 d . . . . .
C10 C 0.3435(3) 0.68397(9) 0.41745(19) 0.0227(4) Uani 1 1 d . . . . .
C11 C 0.2859(3) 0.73601(9) 0.3381(2) 0.0269(4) Uani 1 1 d . . . . .
C12 C 0.4299(4) 0.76588(10) 0.2803(2) 0.0339(5) Uani 1 1 d . . . . .
C13 C 0.6317(4) 0.74361(12) 0.2990(3) 0.0473(7) Uani 1 1 d . . . . .
C14 C 0.6922(3) 0.69122(11) 0.3775(2) 0.0371(6) Uani 1 1 d . . . . .
O1 O 1.2166(2) 0.57857(6) 0.64380(12) 0.0218(3) Uani 1 1 d . . . . .
O2 O 0.9715(2) 0.65131(6) 0.72230(13) 0.0256(3) Uani 1 1 d . . . . .
S1 S 1.01027(7) 0.59010(2) 0.66584(4) 0.01579(12) Uani 1 1 d . . . . .
S2 S 0.61932(6) 0.59773(2) 0.54329(4) 0.01515(12) Uani 1 1 d . . . . .
N1 N 0.8588(2) 0.58001(7) 0.53474(13) 0.0159(3) Uani 1 1 d . . . . .
H8A H 0.531(3) 0.5267(9) 0.3864(19) 0.017(5) Uiso 1 1 d . . . . .
H8B H 0.337(3) 0.5426(10) 0.4460(18) 0.021(5) Uiso 1 1 d . . . . .
H10 H 0.247(4) 0.6655(11) 0.461(2) 0.030(6) Uiso 1 1 d . . . . .
H11 H 0.146(4) 0.7516(11) 0.325(2) 0.037(7) Uiso 1 1 d . . . . .
H12 H 0.389(4) 0.8004(12) 0.232(2) 0.036(6) Uiso 1 1 d . . . . .
H13 H 0.726(5) 0.7652(16) 0.262(3) 0.076(10) Uiso 1 1 d . . . . .
H14 H 0.826(4) 0.6766(12) 0.389(2) 0.041(7) Uiso 1 1 d . . . . .

loop_
_atom_site_aniso_label
_atom_site_aniso_U_11
_atom_site_aniso_U_22
_atom_site_aniso_U_33
_atom_site_aniso_U_23
_atom_site_aniso_U_13
_atom_site_aniso_U_12
C1 0.023(3) 0.025(4) 0.013(4) -0.004(3) 0.001(3) -0.007(3)
C2 0.037(4) 0.028(3) 0.019(3) 0.000(2) 0.004(3) -0.006(3)
C3 0.047(4) 0.026(3) 0.027(3) 0.005(2) 0.003(3) -0.010(3)
C4 0.049(4) 0.035(4) 0.029(2) 0.008(3) 0.007(3) -0.012(3)
C5 0.046(4) 0.042(4) 0.040(3) 0.019(3) 0.020(3) -0.001(3)
C6 0.034(3) 0.037(4) 0.029(3) 0.012(3) 0.015(3) 0.001(3)
C7 0.082(7) 0.055(6) 0.051(4) 0.014(4) 0.012(5) -0.028(5)
C1A 0.029(3) 0.022(3) 0.013(4) 0.009(3) 0.001(3) -0.014(3)
C2A 0.035(4) 0.016(2) 0.022(3) 0.003(2) 0.011(3) -0.005(3)
C3A 0.048(5) 0.030(3) 0.024(3) 0.002(2) 0.006(4) -0.012(4)
C4A 0.054(4) 0.030(4) 0.023(2) 0.003(3) 0.006(3) -0.016(3)
C5A 0.048(4) 0.047(5) 0.031(3) 0.016(3) 0.015(3) -0.007(4)
C6A 0.039(4) 0.036(4) 0.028(4) 0.007(3) 0.006(3) -0.002(3)
C7A 0.088(8) 0.056(6) 0.034(3) 0.014(4) 0.010(6) -0.038(5)
C8 0.0156(9) 0.0091(8) 0.0245(9) 0.0002(7) 0.0011(8) -0.0030(6)
C9 0.0207(9) 0.0073(7) 0.0275(10) 0.0014(7) 0.0016(8) 0.0004(6)
C10 0.0214(10) 0.0173(9) 0.0295(10) 0.0034(8) 0.0046(8) 0.0028(7)
C11 0.0256(11) 0.0184(9) 0.0353(11) 0.0029(8) 0.0024(9) 0.0075(8)
C12 0.0351(13) 0.0180(10) 0.0462(13) 0.0146(10) 0.0008(11) 0.0026(8)
C13 0.0296(13) 0.0350(13) 0.078(2) 0.0330(13) 0.0125(13) -0.0019(10)
C14 0.0187(11) 0.0268(11) 0.0655(16) 0.0229(11) 0.0071(11) 0.0009(8)
O1 0.0138(6) 0.0229(7) 0.0292(7) 0.0000(6) 0.0051(5) -0.0008(5)
O2 0.0224(7) 0.0185(7) 0.0354(8) -0.0116(6) 0.0037(6) -0.0021(5)
S1 0.0131(2) 0.0136(2) 0.0207(2) -0.00237(16) 0.00318(17) -0.00181(15)
S2 0.0131(2) 0.00923(19) 0.0228(2) -0.00003(16) 0.00251(17) -0.00054(15)
N1 0.0136(7) 0.0148(7) 0.0193(7) -0.0007(6) 0.0029(6) 0.0005(5)

loop_
_atom_type_symbol
_atom_type_description
_atom_type_scat_dispersion_real
_atom_type_scat_dispersion_imag
_atom_type_scat_source
C C 0.0033 0.0016 'International Tables Vol C Tables 4.2.6.8 and 6.1.1.4'
H H 0.0000 0.0000 'International Tables Vol C Tables 4.2.6.8 and 6.1.1.4'
O O 0.0106 0.0060 'International Tables Vol C Tables 4.2.6.8 and 6.1.1.4'
S S 0.1246 0.1234 'International Tables Vol C Tables 4.2.6.8 and 6.1.1.4'
N N 0.0061 0.0033 'International Tables Vol C Tables 4.2.6.8 and 6.1.1.4'

loop_
_geom_angle_atom_site_label_1
_geom_angle_atom_site_label_2
_geom_angle_atom_site_label_3
_geom_angle
_geom_angle_site_symmetry_1
C2 C1 C6 115.5(18) .
C2 C1 S1 128.1(18) .
C6 C1 S1 115.9(14) .
C1 C2 C3 124.9(16) .
C1 C2 H2 117.6 .
C3 C2 H2 117.6 .
C4 C3 C2 119.0(10) .
C4 C3 H3 120.5 .
C2 C3 H3 120.5 .
C3 C4 C5 118.8(10) .
C3 C4 C7 118.1(9) .
C5 C4 C7 123.1(9) .
C4 C5 C6 123.4(10) .
C4 C5 H5 118.3 .
C6 C5 H5 118.3 .
C5 C6 C1 118.4(11) .
C5 C6 H6 120.8 .
C1 C6 H6 120.8 .
C4 C7 H7A 109.5 .
C4 C7 H7B 109.5 .
H7A C7 H7B 109.5 .
C4 C7 H7C 109.5 .
H7A C7 H7C 109.5 .
H7B C7 H7C 109.5 .
C6A C1A C2A 124(2) .
C6A C1A S1 124.9(18) .
C2A C1A S1 111.4(19) .
C3A C2A C1A 114.3(16) .
C3A C2A H2A 122.8 .
C1A C2A H2A 122.9 .
C2A C3A C4A 123.4(12) .
C2A C3A H3A 118.3 .
C4A C3A H3A 118.3 .
C5A C4A C3A 118.6(10) .
C5A C4A C7A 118.0(10) .
C3A C4A C7A 123.4(9) .
C4A C5A C6A 119.5(10) .
C4A C5A H5A 120.3 .
C6A C5A H5A 120.3 .
C1A C6A C5A 120.2(14) .
C1A C6A H6A 119.9 .
C5A C6A H6A 119.9 .
C4A C7A H7A1 109.5 .
C4A C7A H7A2 109.5 .
H7A1 C7A H7A2 109.5 .
C4A C7A H7A3 109.5 .
H7A1 C7A H7A3 109.5 .
H7A2 C7A H7A3 109.5 .
C8 C8 S2 108.00(17) 3_666
C8 C8 H8A 112.4(12) 3_666
S2 C8 H8A 106.1(12) .
C8 C8 H8B 112.0(12) 3_666
S2 C8 H8B 106.2(12) .
H8A C8 H8B 111.7(17) .
C14 C9 C10 121.88(18) .
C14 C9 S2 120.39(15) .
C10 C9 S2 117.64(14) .
C9 C10 C11 118.65(19) .
C9 C10 H10 121.3(14) .
C11 C10 H10 119.9(14) .
C12 C11 C10 120.3(2) .
C12 C11 H11 120.1(14) .
C10 C11 H11 119.7(15) .
C11 C12 C13 120.3(2) .
C11 C12 H12 118.1(16) .
C13 C12 H12 121.6(16) .
C12 C13 C14 120.3(2) .
C12 C13 H13 119(2) .
C14 C13 H13 121(2) .
C9 C14 C13 118.6(2) .
C9 C14 H14 121.5(16) .
C13 C14 H14 119.9(16) .
O1 S1 O2 117.50(8) .
O1 S1 N1 105.64(8) .
O2 S1 N1 111.89(8) .
O1 S1 C1 108.0(9) .
O2 S1 C1 107.4(8) .
N1 S1 C1 105.8(9) .
O1 S1 C1A 108.7(10) .
O2 S1 C1A 106.2(9) .
N1 S1 C1A 106.5(9) .
N1 S2 C9 105.49(8) .
N1 S2 C8 101.91(8) .
C9 S2 C8 99.89(8) .
S1 N1 S2 111.09(9) .

loop_
_geom_bond_atom_site_label_1
_geom_bond_atom_site_label_2
_geom_bond_distance
_geom_bond_site_symmetry_2
C1 C2 1.36(3) .
C1 C6 1.46(3) .
C1 S1 1.70(2) .
C2 C3 1.382(19) .
C2 H2 0.9500 .
C3 C4 1.366(12) .
C3 H3 0.9500 .
C4 C5 1.368(10) .
C4 C7 1.535(16) .
C5 C6 1.369(14) .
C5 H5 0.9500 .
C6 H6 0.9500 .
C7 H7A 0.9800 .
C7 H7B 0.9800 .
C7 H7C 0.9800 .
C1A C6A 1.30(3) .
C1A C2A 1.44(4) .
C1A S1 1.84(2) .
C2A C3A 1.39(2) .
C2A H2A 0.9500 .
C3A C4A 1.388(13) .
C3A H3A 0.9500 .
C4A C5A 1.380(11) .
C4A C7A 1.508(17) .
C5A C6A 1.413(15) .
C5A H5A 0.9500 .
C6A H6A 0.9500 .
C7A H7A1 0.9800 .
C7A H7A2 0.9800 .
C7A H7A3 0.9800 .
C8 C8 1.517(3) 3_666
C8 S2 1.8052(17) .
C8 H8A 0.94(2) .
C8 H8B 0.95(2) .
C9 C14 1.373(3) .
C9 C10 1.382(3) .
C9 S2 1.7851(18) .
C10 C11 1.386(3) .
C10 H10 0.94(2) .
C11 C12 1.375(3) .
C11 H11 0.96(3) .
C12 C13 1.377(3) .
C12 H12 0.89(2) .
C13 C14 1.390(3) .
C13 H13 0.92(3) .
C14 H14 0.92(3) .
O1 S1 1.4358(13) .
O2 S1 1.4398(13) .
S1 N1 1.6155(15) .
S2 N1 1.6294(15) .

loop_
_geom_torsion_atom_site_label_1
_geom_torsion_atom_site_label_2
_geom_torsion_atom_site_label_3
_geom_torsion_atom_site_label_4
_geom_torsion
_geom_torsion_site_symmetry_1
C6 C1 C2 C3 -2(3) .
S1 C1 C2 C3 -172.6(14) .
C1 C2 C3 C4 1(2) .
C2 C3 C4 C5 0.8(14) .
C2 C3 C4 C7 178.4(11) .
C3 C4 C5 C6 -0.5(14) .
C7 C4 C5 C6 -177.9(10) .
C4 C5 C6 C1 -1.1(18) .
C2 C1 C6 C5 2(3) .
S1 C1 C6 C5 174.0(12) .
C6A C1A C2A C3A 4(4) .
S1 C1A C2A C3A -176.2(13) .
C1A C2A C3A C4A 1(2) .
C2A C3A C4A C5A -3.7(16) .
C2A C3A C4A C7A 179.0(13) .
C3A C4A C5A C6A 2.1(14) .
C7A C4A C5A C6A 179.6(10) .
C2A C1A C6A C5A -5(4) .
S1 C1A C6A C5A 174.5(15) .
C4A C5A C6A C1A 2(2) .
C14 C9 C10 C11 0.5(3) .
S2 C9 C10 C11 177.18(15) .
C9 C10 C11 C12 -1.0(3) .
C10 C11 C12 C13 1.1(4) .
C11 C12 C13 C14 -0.7(4) .
C10 C9 C14 C13 -0.1(4) .
S2 C9 C14 C13 -176.7(2) .
C12 C13 C14 C9 0.2(4) .
C2 C1 S1 O1 -35(3) .
C6 C1 S1 O1 154.6(14) .
C2 C1 S1 O2 -162(2) .
C6 C1 S1 O2 27.0(18) .
C2 C1 S1 N1 78(2) .
C6 C1 S1 N1 -92.6(15) .
C2 C1 S1 C1A -160(93) .
C6 C1 S1 C1A 30(90) .
C6A C1A S1 O1 149(2) .
C2A C1A S1 O1 -31(2) .
C6A C1A S1 O2 22(3) .
C2A C1A S1 O2 -158.6(17) .
C6A C1A S1 N1 -98(2) .
C2A C1A S1 N1 82(2) .
C6A C1A S1 C1 -156(92) .
C2A C1A S1 C1 24(88) .
C14 C9 S2 N1 -7.7(2) .
C10 C9 S2 N1 175.60(14) .
C14 C9 S2 C8 -113.09(19) .
C10 C9 S2 C8 70.20(16) .
C8 C8 S2 N1 72.32(19) 3_666
C8 C8 S2 C9 -179.39(18) 3_666
O1 S1 N1 S2 -175.16(8) .
O2 S1 N1 S2 -46.16(11) .
C1 S1 N1 S2 70.5(9) .
C1A S1 N1 S2 69.4(10) .
C9 S2 N1 S1 120.55(9) .
C8 S2 N1 S1 -135.53(9) .
